data_4314193
loop_
_publ_author_name
'Graeme R. A. Wyllie'
'Charles E. Schulz'
'W. Robert Scheidt'

_publ_section_title
;
 Five- to Six-Coordination in (Nitrosyl)iron(II) Porphyrinates: Effects of
 Binding the Sixth Ligand
;
_journal_name_full 'Inorganic Chemistry'
_journal_page_first 5722
_journal_page_last 5734
_journal_paper_doi 10.1021/ic034473t
_journal_volume 42
_journal_year 2003
_chemical_formula_moiety 'C49 H39 Fe N7 O, C H Cl3'
_chemical_formula_sum 'C50 H40 Cl3 Fe N7 O'
_chemical_formula_weight 917.09
_chemical_melting_point ?
_chemical_name_common '[Fe(TPP)(NO)(4-MePip)].CHCl3'
_chemical_name_systematic
; 
 ?
;
_space_group_IT_number 19
_symmetry_cell_setting orthorhombic
_symmetry_space_group_name_Hall 'P 2ac 2ab'
_symmetry_space_group_name_H-M 'P 21 21 21'
_atom_sites_solution_hydrogens geom
_atom_sites_solution_primary direct
_atom_sites_solution_secondary difmap
_audit_creation_method SHELXL-97
_cell_angle_alpha 90.00
_cell_angle_beta 90.00
_cell_angle_gamma 90.00
_cell_formula_units_Z 4
_cell_length_a 17.6359(7)
_cell_length_b 25.2877(10)
_cell_length_c 9.9670(4)
_cell_measurement_reflns_used 11029
_cell_measurement_temperature 100(2)
_cell_measurement_theta_max 28.281
_cell_measurement_theta_min 2.197
_cell_volume 4445.0(3)
_computing_cell_refinement 'Bruker SMART'
_computing_data_collection 'Bruker SMART'
_computing_data_reduction 'Bruker SHELXTL'
_computing_molecular_graphics ORTEP3
_computing_publication_material 'SHELXL-97 (Sheldrick 1997)'
_computing_structure_refinement 'SHELXL-97 (Sheldrick, 1997)'
_computing_structure_solution 'SHELXS-97 (Sheldrick, 1990)'
_diffrn_ambient_temperature 100(2)
_diffrn_measured_fraction_theta_full 0.999
_diffrn_measured_fraction_theta_max 0.999
_diffrn_measurement_device_type 'CCD area detector'
_diffrn_measurement_method 'phi and omega scand'
_diffrn_radiation_monochromator graphite
_diffrn_radiation_source 'fine-focus sealed tube'
_diffrn_radiation_type MoK\a
_diffrn_radiation_wavelength 0.71073
_diffrn_reflns_av_R_equivalents 0.0309
_diffrn_reflns_av_sigmaI/netI 0.0324
_diffrn_reflns_limit_h_max 23
_diffrn_reflns_limit_h_min -23
_diffrn_reflns_limit_k_max 33
_diffrn_reflns_limit_k_min -33
_diffrn_reflns_limit_l_max 13
_diffrn_reflns_limit_l_min -13
_diffrn_reflns_number 49041
_diffrn_reflns_theta_full 28.29
_diffrn_reflns_theta_max 28.29
_diffrn_reflns_theta_min 1.98
_diffrn_standards_decay_% 'no measurable decay'
_exptl_absorpt_coefficient_mu 0.566
_exptl_absorpt_correction_T_max 1.0000
_exptl_absorpt_correction_T_min 0.8955
_exptl_absorpt_correction_type empirical
_exptl_absorpt_process_details SADABS
_exptl_crystal_colour 'dark purple'
_exptl_crystal_density_diffrn 1.370
_exptl_crystal_density_meas ?
_exptl_crystal_density_method 'not measured'
_exptl_crystal_description prismatic
_exptl_crystal_F_000 1896
_exptl_crystal_size_max 0.28
_exptl_crystal_size_mid 0.20
_exptl_crystal_size_min 0.19
_refine_diff_density_max 0.781
_refine_diff_density_min -0.483
_refine_diff_density_rms 0.070
_refine_ls_abs_structure_details 'Flack H D (1983), Acta Cryst. A39, 876-881'
_refine_ls_abs_structure_Flack -0.007(11)
_refine_ls_extinction_method none
_refine_ls_goodness_of_fit_ref 1.046
_refine_ls_hydrogen_treatment mixed
_refine_ls_matrix_type full
_refine_ls_number_parameters 596
_refine_ls_number_reflns 11029
_refine_ls_number_restraints 0
_refine_ls_restrained_S_all 1.046
_refine_ls_R_factor_all 0.0433
_refine_ls_R_factor_gt 0.0411
_refine_ls_shift/su_max 0.002
_refine_ls_shift/su_mean 0.000
_refine_ls_structure_factor_coef Fsqd
_refine_ls_weighting_details 'calc w=1/[\s^2^(Fo^2^)+(0.0646P)^2^+1.8880P] where P=(Fo^2^+2Fc^2^)/3'
_refine_ls_weighting_scheme calc
_refine_ls_wR_factor_gt 0.1085
_refine_ls_wR_factor_ref 0.1105
_reflns_number_gt 10485
_reflns_number_total 11029
_reflns_threshold_expression >2sigma(I)
_cod_data_source_file ic034473tsi20030505_025109_3.cif
_cod_data_source_block 4mepip
_cod_depositor_comments
;
The following automatic conversions were performed:

'_chemical_melting_point' value 'not measured' was changed to '?' -
the value is undefined or not given.

Automatic conversion script
Id: cif_fix_values 1569 2011-02-09 13:29:24Z adriana 

The following automatic conversions were performed:

'_exptl_crystal_density_meas' value 'not measured' was changed to '?'
- the value is perceived as not measured.

Automatic conversion script
Id: cif_fix_values 3008 2015-01-20 13:52:24Z robertas 
;
_cod_database_code 4314193

loop_
_symmetry_equiv_pos_as_xyz
'x, y, z'
'-x+1/2, -y, z+1/2'
'-x, y+1/2, -z+1/2'
'x+1/2, -y+1/2, -z'

loop_
_atom_site_label
_atom_site_type_symbol
_atom_site_fract_x
_atom_site_fract_y
_atom_site_fract_z
_atom_site_U_iso_or_equiv
_atom_site_adp_type
_atom_site_occupancy
_atom_site_symmetry_multiplicity
_atom_site_calc_flag
_atom_site_refinement_flags
_atom_site_disorder_assembly
_atom_site_disorder_group
Fe1 Fe 0.912278(15) 0.169762(10) 0.72058(3) 0.01726(7) Uani 1 1 d . . .
N1 N 0.79828(9) 0.17226(6) 0.73525(17) 0.0188(3) Uani 1 1 d . . .
N2 N 0.91672(10) 0.24793(6) 0.75637(17) 0.0211(3) Uani 1 1 d . . .
N3 N 1.02421(9) 0.16895(7) 0.69086(17) 0.0194(3) Uani 1 1 d . . .
N4 N 0.90610(10) 0.09283(6) 0.67070(17) 0.0190(3) Uani 1 1 d . . .
C(A1 C 0.74829(11) 0.13088(8) 0.7210(2) 0.0197(4) Uani 1 1 d . . .
C(A2 C 0.75401(11) 0.21568(8) 0.7639(2) 0.0193(4) Uani 1 1 d . . .
C(A3 C 0.85709(11) 0.28134(8) 0.7842(2) 0.0222(4) Uani 1 1 d . . .
C(A4 C 0.98071(11) 0.27932(8) 0.7613(2) 0.0225(4) Uani 1 1 d . . .
C(A5 C 1.07369(11) 0.21085(8) 0.7000(2) 0.0198(4) Uani 1 1 d . . .
C(A6 C 1.06854(11) 0.12557(8) 0.6614(2) 0.0204(4) Uani 1 1 d . . .
C(A7 C 0.96660(12) 0.05897(8) 0.6546(2) 0.0202(4) Uani 1 1 d . . .
C(A8 C 0.84266(11) 0.06119(8) 0.6760(2) 0.0191(4) Uani 1 1 d . . .
C(B1 C 0.67115(11) 0.14910(8) 0.7369(2) 0.0226(4) Uani 1 1 d . . .
H(B1 H 0.6265 0.1283 0.7301 0.027 Uiso 1 1 calc R . .
C(B2 C 0.67479(11) 0.20158(8) 0.7635(2) 0.0222(4) Uani 1 1 d . . .
H(B2 H 0.6332 0.2246 0.7789 0.027 Uiso 1 1 calc R . .
C(B3 C 0.88391(13) 0.33447(9) 0.8062(2) 0.0273(5) Uani 1 1 d . . .
H(B3 H 0.8539 0.3646 0.8267 0.033 Uiso 1 1 calc R . .
C(B4 C 0.95999(12) 0.33310(8) 0.7919(2) 0.0264(4) Uani 1 1 d . . .
H(B4 H 0.9937 0.3622 0.8004 0.032 Uiso 1 1 calc R . .
C(B5 C 1.14969(12) 0.19402(8) 0.6706(2) 0.0229(4) Uani 1 1 d . . .
H(B5 H 1.1936 0.2158 0.6687 0.027 Uiso 1 1 calc R . .
C(B6 C 1.14700(12) 0.14120(8) 0.6459(2) 0.0229(4) Uani 1 1 d . . .
H(B6 H 1.1884 0.1189 0.6230 0.027 Uiso 1 1 calc R . .
C(B7 C 0.94032(12) 0.00469(8) 0.6503(2) 0.0225(4) Uani 1 1 d . . .
H(B7 H 0.9709 -0.0260 0.6406 0.027 Uiso 1 1 calc R . .
C(B8 C 0.86391(12) 0.00616(8) 0.6626(2) 0.0217(4) Uani 1 1 d . . .
H(B8 H 0.8306 -0.0233 0.6624 0.026 Uiso 1 1 calc R . .
C(M1 C 0.78073(11) 0.26703(8) 0.7889(2) 0.0216(4) Uani 1 1 d . . .
C(M2 C 1.05451(11) 0.26261(8) 0.7343(2) 0.0213(4) Uani 1 1 d . . .
C(M3 C 1.04244(12) 0.07356(8) 0.6457(2) 0.0215(4) Uani 1 1 d . . .
C(M4 C 0.76805(11) 0.07836(8) 0.6948(2) 0.0193(4) Uani 1 1 d . . .
C11 C 0.72317(11) 0.30907(8) 0.8193(2) 0.0213(4) Uani 1 1 d . . .
C12 C 0.69357(12) 0.31455(9) 0.9476(2) 0.0243(4) Uani 1 1 d . . .
H12 H 0.7103 0.2919 1.0176 0.029 Uiso 1 1 calc R . .
C13 C 0.63891(12) 0.35353(9) 0.9741(2) 0.0264(4) Uani 1 1 d . . .
H13 H 0.6184 0.3571 1.0618 0.032 Uiso 1 1 calc R . .
C14 C 0.61496(12) 0.38670(9) 0.8723(3) 0.0270(5) Uani 1 1 d . . .
H14 H 0.5783 0.4133 0.8905 0.032 Uiso 1 1 calc R . .
C15 C 0.64421(13) 0.38134(9) 0.7434(3) 0.0297(5) Uani 1 1 d . . .
H15 H 0.6275 0.4040 0.6735 0.036 Uiso 1 1 calc R . .
C16 C 0.69819(12) 0.34249(9) 0.7176(3) 0.0271(4) Uani 1 1 d . . .
H16 H 0.7182 0.3388 0.6296 0.033 Uiso 1 1 calc R . .
C21 C 1.11744(11) 0.30249(8) 0.7450(2) 0.0218(4) Uani 1 1 d . . .
C22 C 1.14746(13) 0.32606(9) 0.6312(2) 0.0268(4) Uani 1 1 d . . .
H22 H 1.1281 0.3169 0.5452 0.032 Uiso 1 1 calc R . .
C23 C 1.20591(14) 0.36310(9) 0.6419(3) 0.0295(5) Uani 1 1 d . . .
H23 H 1.2262 0.3789 0.5633 0.035 Uiso 1 1 calc R . .
C24 C 1.23428(12) 0.37682(8) 0.7664(3) 0.0276(5) Uani 1 1 d . . .
H24 H 1.2735 0.4024 0.7735 0.033 Uiso 1 1 calc R . .
C25 C 1.20517(14) 0.35295(10) 0.8816(3) 0.0297(5) Uani 1 1 d . . .
H25 H 1.2252 0.3616 0.9672 0.036 Uiso 1 1 calc R . .
C26 C 1.14646(13) 0.31629(8) 0.8702(2) 0.0249(4) Uani 1 1 d . . .
H26 H 1.1260 0.3005 0.9488 0.030 Uiso 1 1 calc R . .
C31 C 1.10026(12) 0.03134(8) 0.6190(3) 0.0248(4) Uani 1 1 d . . .
C32 C 1.10082(13) 0.00473(9) 0.4962(3) 0.0296(5) Uani 1 1 d . . .
H32 H 1.0638 0.0129 0.4301 0.036 Uiso 1 1 calc R . .
C33 C 1.15576(15) -0.03410(10) 0.4699(3) 0.0383(6) Uani 1 1 d . . .
H33 H 1.1561 -0.0520 0.3861 0.046 Uiso 1 1 calc R . .
C34 C 1.20872(15) -0.04599(10) 0.5651(4) 0.0416(7) Uani 1 1 d . . .
H34 H 1.2461 -0.0720 0.5468 0.050 Uiso 1 1 calc R . .
C35 C 1.20870(14) -0.02061(10) 0.6881(4) 0.0410(7) Uani 1 1 d . . .
H35 H 1.2455 -0.0296 0.7539 0.049 Uiso 1 1 calc R . .
C36 C 1.15431(13) 0.01835(9) 0.7154(3) 0.0335(5) Uani 1 1 d . . .
H36 H 1.1543 0.0359 0.7997 0.040 Uiso 1 1 calc R . .
C41 C 0.70626(11) 0.03760(8) 0.6876(2) 0.0198(4) Uani 1 1 d . . .
C42 C 0.68977(12) 0.01274(8) 0.5655(2) 0.0242(4) Uani 1 1 d . . .
H42 H 0.7175 0.0220 0.4873 0.029 Uiso 1 1 calc R . .
C43 C 0.63313(12) -0.02548(9) 0.5578(2) 0.0255(4) Uani 1 1 d . . .
H43 H 0.6221 -0.0419 0.4743 0.031 Uiso 1 1 calc R . .
C44 C 0.59271(12) -0.03961(8) 0.6717(2) 0.0247(4) Uani 1 1 d . . .
H44 H 0.5542 -0.0658 0.6663 0.030 Uiso 1 1 calc R . .
C45 C 0.60869(11) -0.01533(8) 0.7942(2) 0.0241(4) Uani 1 1 d . . .
H45 H 0.5815 -0.0253 0.8725 0.029 Uiso 1 1 calc R . .
C46 C 0.66484(12) 0.02368(8) 0.8015(2) 0.0222(4) Uani 1 1 d . . .
H46 H 0.6748 0.0408 0.8845 0.027 Uiso 1 1 calc R . .
N5 N 0.92770(10) 0.15043(7) 0.88713(19) 0.0222(4) Uani 1 1 d . . .
O1 O 0.96777(9) 0.12179(7) 0.94635(18) 0.0313(4) Uani 1 1 d . . .
N6 N 0.89556(10) 0.18775(7) 0.49786(18) 0.0216(3) Uani 1 1 d . . .
C1 C 0.86788(14) 0.24260(9) 0.4710(2) 0.0272(5) Uani 1 1 d . . .
H1A H 0.9058 0.2681 0.5051 0.033 Uiso 1 1 calc R . .
H1B H 0.8202 0.2483 0.5214 0.033 Uiso 1 1 calc R . .
C2 C 0.85350(13) 0.25397(9) 0.3237(2) 0.0286(5) Uani 1 1 d . . .
H2A H 0.8116 0.2313 0.2912 0.034 Uiso 1 1 calc R . .
H2B H 0.8379 0.2913 0.3130 0.034 Uiso 1 1 calc R . .
C3 C 0.94675(15) 0.18569(10) 0.2629(2) 0.0327(5) Uani 1 1 d . . .
H3A H 0.9058 0.1622 0.2304 0.039 Uiso 1 1 calc R . .
H3B H 0.9931 0.1778 0.2106 0.039 Uiso 1 1 calc R . .
C4 C 0.96143(13) 0.17483(9) 0.4105(2) 0.0278(4) Uani 1 1 d . . .
H4A H 0.9743 0.1370 0.4218 0.033 Uiso 1 1 calc R . .
H4B H 1.0057 0.1959 0.4399 0.033 Uiso 1 1 calc R . .
N7 N 0.92380(14) 0.24368(9) 0.2402(2) 0.0429(5) Uani 1 1 d . . .
C5 C 0.9097(2) 0.25529(12) 0.0926(3) 0.0453(7) Uani 1 1 d . . .
H5A H 0.8735 0.2295 0.0565 0.068 Uiso 1 1 calc R . .
H5B H 0.9576 0.2528 0.0431 0.068 Uiso 1 1 calc R . .
H5C H 0.8888 0.2910 0.0830 0.068 Uiso 1 1 calc R . .
Cl1 Cl 0.48613(6) 0.04947(4) 0.43373(12) 0.0443(2) Uani 0.65 1 d P A 1
Cl2 Cl 0.33656(6) 0.06106(6) 0.54590(13) 0.0529(3) Uani 0.65 1 d P A 1
Cl3 Cl 0.46180(9) 0.11438(8) 0.66808(19) 0.0650(4) Uani 0.65 1 d P A 1
C6 C 0.4235(2) 0.09128(15) 0.5177(4) 0.0302(7) Uani 0.65 1 d P A 1
H6 H 0.4143 0.1226 0.4588 0.036 Uiso 0.65 1 calc PR A 1
Cl1A Cl 0.46488(17) 0.11098(13) 0.7712(6) 0.0958(14) Uani 0.35 1 d P B 2
Cl2A Cl 0.3885(3) 0.03214(16) 0.6177(5) 0.1104(16) Uani 0.35 1 d P B 2
Cl3A Cl 0.4670(3) 0.11531(19) 0.4911(5) 0.1207(17) Uani 0.35 1 d P B 2
C6A C 0.4689(6) 0.0763(4) 0.6473(17) 0.079(4) Uani 0.35 1 d P B 2
H6A H 0.5167 0.0550 0.6502 0.095 Uiso 0.35 1 calc PR B 2

loop_
_atom_site_aniso_label
_atom_site_aniso_U_11
_atom_site_aniso_U_22
_atom_site_aniso_U_33
_atom_site_aniso_U_23
_atom_site_aniso_U_13
_atom_site_aniso_U_12
Fe1 0.01542(12) 0.01425(12) 0.02210(13) -0.00083(10) 0.00093(10) -0.00166(10)
N1 0.0180(7) 0.0170(7) 0.0214(8) -0.0019(7) 0.0026(6) -0.0020(6)
N2 0.0192(8) 0.0174(7) 0.0268(9) -0.0013(6) 0.0029(7) -0.0016(6)
N3 0.0173(7) 0.0154(7) 0.0254(8) -0.0006(7) 0.0006(6) -0.0014(6)
N4 0.0173(7) 0.0166(7) 0.0231(8) -0.0011(6) 0.0002(6) -0.0010(6)
C(A1 0.0173(8) 0.0213(9) 0.0205(9) -0.0011(8) 0.0015(8) -0.0020(7)
C(A2 0.0188(8) 0.0196(9) 0.0195(9) -0.0002(7) 0.0030(7) -0.0001(7)
C(A3 0.0214(9) 0.0187(9) 0.0266(10) -0.0005(8) 0.0024(9) 0.0000(7)
C(A4 0.0203(9) 0.0163(8) 0.0308(11) -0.0010(8) 0.0014(8) -0.0026(7)
C(A5 0.0161(8) 0.0201(9) 0.0232(10) 0.0003(7) 0.0008(7) -0.0023(7)
C(A6 0.0169(9) 0.0182(9) 0.0260(10) -0.0005(8) -0.0007(7) -0.0006(7)
C(A7 0.0201(9) 0.0159(9) 0.0245(10) 0.0002(7) 0.0001(8) 0.0006(7)
C(A8 0.0199(9) 0.0177(9) 0.0197(9) -0.0010(7) -0.0004(7) -0.0032(7)
C(B1 0.0176(9) 0.0241(9) 0.0260(10) -0.0027(8) 0.0020(8) -0.0018(7)
C(B2 0.0179(9) 0.0240(9) 0.0247(10) -0.0016(8) 0.0022(8) 0.0006(7)
C(B3 0.0255(10) 0.0188(9) 0.0375(12) -0.0048(9) 0.0041(9) -0.0012(8)
C(B4 0.0250(10) 0.0172(9) 0.0368(12) -0.0037(9) 0.0031(9) -0.0031(8)
C(B5 0.0175(9) 0.0208(9) 0.0303(11) 0.0003(8) 0.0019(8) -0.0026(7)
C(B6 0.0174(9) 0.0199(9) 0.0315(11) 0.0007(8) 0.0010(8) -0.0015(7)
C(B7 0.0225(9) 0.0178(9) 0.0271(10) -0.0003(8) 0.0003(8) -0.0020(7)
C(B8 0.0214(9) 0.0162(9) 0.0273(10) 0.0003(8) -0.0007(8) -0.0026(7)
C(M1 0.0215(9) 0.0192(9) 0.0241(10) -0.0023(8) 0.0030(8) 0.0010(7)
C(M2 0.0198(9) 0.0176(9) 0.0265(10) -0.0001(8) 0.0023(8) -0.0038(7)
C(M3 0.0205(9) 0.0157(9) 0.0282(10) 0.0019(8) -0.0008(8) 0.0009(7)
C(M4 0.0186(9) 0.0184(9) 0.0208(9) 0.0005(7) -0.0007(7) -0.0044(7)
C11 0.0170(9) 0.0178(9) 0.0292(10) -0.0031(8) 0.0008(8) -0.0012(7)
C12 0.0233(10) 0.0218(10) 0.0278(11) 0.0015(8) 0.0008(8) 0.0008(8)
C13 0.0216(10) 0.0261(10) 0.0315(11) -0.0037(9) 0.0043(9) 0.0008(8)
C14 0.0168(9) 0.0220(10) 0.0421(13) -0.0025(9) 0.0006(9) 0.0011(8)
C15 0.0241(10) 0.0261(10) 0.0388(13) 0.0051(9) -0.0057(9) 0.0024(8)
C16 0.0249(10) 0.0292(11) 0.0272(10) 0.0007(9) -0.0006(9) 0.0007(8)
C21 0.0186(9) 0.0157(8) 0.0310(12) -0.0015(7) 0.0028(8) -0.0021(7)
C22 0.0284(10) 0.0246(10) 0.0274(11) -0.0017(9) 0.0012(8) -0.0049(9)
C23 0.0284(11) 0.0233(10) 0.0370(13) 0.0022(9) 0.0086(10) -0.0064(9)
C24 0.0200(9) 0.0174(9) 0.0453(13) -0.0042(9) 0.0042(9) -0.0048(7)
C25 0.0281(11) 0.0272(11) 0.0336(12) -0.0057(9) -0.0053(9) -0.0033(9)
C26 0.0254(10) 0.0223(10) 0.0270(11) 0.0007(8) 0.0012(8) -0.0041(8)
C31 0.0191(9) 0.0138(8) 0.0415(13) 0.0042(8) 0.0034(9) 0.0007(7)
C32 0.0258(11) 0.0213(10) 0.0418(13) 0.0033(9) 0.0087(9) 0.0008(8)
C33 0.0357(13) 0.0220(11) 0.0573(17) -0.0016(11) 0.0185(12) 0.0017(10)
C34 0.0258(11) 0.0202(11) 0.079(2) 0.0034(12) 0.0151(13) 0.0026(9)
C35 0.0225(10) 0.0261(11) 0.075(2) 0.0094(13) -0.0077(12) 0.0018(9)
C36 0.0240(10) 0.0224(10) 0.0541(15) 0.0010(11) -0.0058(11) -0.0001(8)
C41 0.0159(8) 0.0179(9) 0.0257(10) -0.0001(7) -0.0012(7) -0.0008(7)
C42 0.0246(10) 0.0237(10) 0.0242(10) 0.0001(8) 0.0005(8) -0.0040(8)
C43 0.0252(10) 0.0234(10) 0.0279(11) -0.0026(8) -0.0049(8) -0.0042(8)
C44 0.0175(9) 0.0214(9) 0.0352(11) 0.0024(8) -0.0033(9) -0.0025(8)
C45 0.0191(9) 0.0239(10) 0.0294(11) 0.0024(9) 0.0028(8) -0.0040(7)
C46 0.0208(9) 0.0216(9) 0.0243(10) -0.0006(8) -0.0002(8) -0.0016(7)
N5 0.0230(9) 0.0191(8) 0.0245(8) 0.0000(7) -0.0003(7) -0.0060(6)
O1 0.0280(8) 0.0336(9) 0.0323(9) 0.0084(7) -0.0063(7) -0.0035(7)
N6 0.0219(8) 0.0182(8) 0.0247(9) 0.0001(7) 0.0035(7) 0.0036(6)
C1 0.0308(11) 0.0215(10) 0.0292(11) 0.0028(8) 0.0050(9) 0.0074(8)
C2 0.0302(11) 0.0243(10) 0.0313(11) 0.0015(9) 0.0000(9) 0.0074(9)
C3 0.0361(12) 0.0344(12) 0.0277(11) -0.0005(9) 0.0050(10) 0.0134(10)
C4 0.0276(10) 0.0287(11) 0.0271(10) 0.0029(9) 0.0064(8) 0.0102(9)
N7 0.0502(13) 0.0410(12) 0.0376(12) 0.0061(10) 0.0066(10) 0.0089(10)
C5 0.0621(18) 0.0430(14) 0.0307(12) 0.0031(11) 0.0050(13) 0.0131(14)
Cl1 0.0388(5) 0.0438(5) 0.0502(6) 0.0053(5) 0.0129(4) 0.0173(4)
Cl2 0.0269(5) 0.0831(9) 0.0487(6) -0.0175(6) 0.0040(4) -0.0106(5)
Cl3 0.0476(7) 0.0813(12) 0.0661(9) -0.0338(9) -0.0039(7) -0.0114(7)
C6 0.0249(17) 0.0283(17) 0.0372(19) 0.0127(15) 0.0113(14) -0.0021(14)
Cl1A 0.0476(14) 0.0580(16) 0.182(5) -0.030(3) 0.022(2) -0.0168(12)
Cl2A 0.136(4) 0.087(2) 0.108(3) -0.018(2) 0.037(3) -0.054(3)
Cl3A 0.149(4) 0.090(3) 0.124(4) 0.052(3) 0.042(3) 0.032(3)
C6A 0.050(5) 0.026(4) 0.162(13) 0.040(6) 0.022(7) 0.022(4)

loop_
_atom_type_symbol
_atom_type_description
_atom_type_scat_dispersion_real
_atom_type_scat_dispersion_imag
_atom_type_scat_source
C C 0.0033 0.0016 'International Tables Vol C Tables 4.2.6.8 and 6.1.1.4'
H H 0.0000 0.0000 'International Tables Vol C Tables 4.2.6.8 and 6.1.1.4'
N N 0.0061 0.0033 'International Tables Vol C Tables 4.2.6.8 and 6.1.1.4'
O O 0.0106 0.0060 'International Tables Vol C Tables 4.2.6.8 and 6.1.1.4'
Cl Cl 0.1484 0.1585 'International Tables Vol C Tables 4.2.6.8 and 6.1.1.4'
Fe Fe 0.3463 0.8444 'International Tables Vol C Tables 4.2.6.8 and 6.1.1.4'

loop_
_geom_angle_atom_site_label_1
_geom_angle_atom_site_label_2
_geom_angle_atom_site_label_3
_geom_angle
_geom_angle_site_symmetry_1
_geom_angle_site_symmetry_3
_geom_angle_publ_flag
N5 Fe1 N3 89.10(8) . . ?
N5 Fe1 N2 95.75(8) . . ?
N3 Fe1 N2 89.88(7) . . ?
N5 Fe1 N4 88.44(8) . . ?
N3 Fe1 N4 90.39(7) . . ?
N2 Fe1 N4 175.81(7) . . ?
N5 Fe1 N1 95.44(8) . . ?
N3 Fe1 N1 175.46(7) . . ?
N2 Fe1 N1 89.73(7) . . ?
N4 Fe1 N1 89.67(7) . . ?
N5 Fe1 N6 174.98(7) . . ?
N3 Fe1 N6 89.17(7) . . ?
N2 Fe1 N6 88.95(7) . . ?
N4 Fe1 N6 86.87(7) . . ?
N1 Fe1 N6 86.30(7) . . ?
C(A1 N1 C(A2 105.35(15) . . ?
C(A1 N1 Fe1 127.41(13) . . ?
C(A2 N1 Fe1 127.24(13) . . ?
C(A3 N2 C(A4 105.32(16) . . ?
C(A3 N2 Fe1 127.54(13) . . ?
C(A4 N2 Fe1 127.12(13) . . ?
C(A5 N3 C(A6 105.50(15) . . ?
C(A5 N3 Fe1 127.55(13) . . ?
C(A6 N3 Fe1 126.92(13) . . ?
C(A8 N4 C(A7 105.83(15) . . ?
C(A8 N4 Fe1 126.64(13) . . ?
C(A7 N4 Fe1 126.02(13) . . ?
N1 C(A1 C(M4 125.62(17) . . ?
N1 C(A1 C(B1 110.45(17) . . ?
C(M4 C(A1 C(B1 123.93(18) . . ?
N1 C(A2 C(M1 125.74(18) . . ?
N1 C(A2 C(B2 110.59(17) . . ?
C(M1 C(A2 C(B2 123.67(18) . . ?
N2 C(A3 C(M1 125.78(18) . . ?
N2 C(A3 C(B3 110.61(17) . . ?
C(M1 C(A3 C(B3 123.61(19) . . ?
N2 C(A4 C(M2 125.58(18) . . ?
N2 C(A4 C(B4 110.05(17) . . ?
C(M2 C(A4 C(B4 124.30(18) . . ?
N3 C(A5 C(M2 125.83(18) . . ?
N3 C(A5 C(B5 110.49(17) . . ?
C(M2 C(A5 C(B5 123.67(18) . . ?
N3 C(A6 C(M3 125.72(18) . . ?
N3 C(A6 C(B6 110.34(17) . . ?
C(M3 C(A6 C(B6 123.93(19) . . ?
N4 C(A7 C(M3 126.00(18) . . ?
N4 C(A7 C(B7 110.15(17) . . ?
C(M3 C(A7 C(B7 123.84(18) . . ?
N4 C(A8 C(M4 126.13(18) . . ?
N4 C(A8 C(B8 110.17(17) . . ?
C(M4 C(A8 C(B8 123.68(18) . . ?
C(B2 C(B1 C(A1 106.81(18) . . ?
C(B1 C(B2 C(A2 106.77(18) . . ?
C(B4 C(B3 C(A3 106.64(19) . . ?
C(B3 C(B4 C(A4 107.38(19) . . ?
C(B6 C(B5 C(A5 107.19(19) . . ?
C(B5 C(B6 C(A6 106.41(19) . . ?
C(B8 C(B7 C(A7 106.83(19) . . ?
C(B7 C(B8 C(A8 107.01(18) . . ?
C(A3 C(M1 C(A2 123.91(18) . . ?
C(A3 C(M1 C11 118.42(18) . . ?
C(A2 C(M1 C11 117.65(17) . . ?
C(A5 C(M2 C(A4 123.92(18) . . ?
C(A5 C(M2 C21 117.91(17) . . ?
C(A4 C(M2 C21 118.16(18) . . ?
C(A7 C(M3 C(A6 123.89(19) . . ?
C(A7 C(M3 C31 118.46(17) . . ?
C(A6 C(M3 C31 117.65(18) . . ?
C(A1 C(M4 C(A8 123.70(18) . . ?
C(A1 C(M4 C41 118.71(17) . . ?
C(A8 C(M4 C41 117.59(18) . . ?
C12 C11 C16 119.4(2) . . ?
C12 C11 C(M1 120.72(19) . . ?
C16 C11 C(M1 119.8(2) . . ?
C11 C12 C13 120.1(2) . . ?
C14 C13 C12 119.8(2) . . ?
C13 C14 C15 120.4(2) . . ?
C14 C15 C16 119.5(2) . . ?
C11 C16 C15 120.7(2) . . ?
C22 C21 C26 119.02(18) . . ?
C22 C21 C(M2 120.78(19) . . ?
C26 C21 C(M2 120.21(19) . . ?
C21 C22 C23 120.5(2) . . ?
C24 C23 C22 120.3(2) . . ?
C23 C24 C25 119.80(19) . . ?
C26 C25 C24 119.6(2) . . ?
C21 C26 C25 120.8(2) . . ?
C36 C31 C32 119.1(2) . . ?
C36 C31 C(M3 120.7(2) . . ?
C32 C31 C(M3 120.2(2) . . ?
C31 C32 C33 120.4(2) . . ?
C34 C33 C32 119.7(3) . . ?
C33 C34 C35 120.9(2) . . ?
C34 C35 C36 119.9(3) . . ?
C31 C36 C35 120.0(3) . . ?
C46 C41 C42 119.01(18) . . ?
C46 C41 C(M4 120.92(18) . . ?
C42 C41 C(M4 120.08(18) . . ?
C43 C42 C41 120.6(2) . . ?
C44 C43 C42 120.1(2) . . ?
C43 C44 C45 119.92(19) . . ?
C44 C45 C46 119.9(2) . . ?
C41 C46 C45 120.4(2) . . ?
O1 N5 Fe1 138.04(17) . . ?
C4 N6 C1 110.71(17) . . ?
C4 N6 Fe1 115.10(13) . . ?
C1 N6 Fe1 113.65(13) . . ?
N6 C1 C2 113.84(18) . . ?
N7 C2 C1 111.21(19) . . ?
C4 C3 N7 111.1(2) . . ?
N6 C4 C3 113.21(18) . . ?
C2 N7 C5 111.4(2) . . ?
C2 N7 C3 107.4(2) . . ?
C5 N7 C3 111.7(2) . . ?
Cl2 C6 Cl1 111.7(2) . . ?
Cl2 C6 Cl3 110.5(2) . . ?
Cl1 C6 Cl3 111.7(2) . . ?
Cl1A C6A Cl2A 116.6(7) . . ?
Cl1A C6A Cl3A 112.2(6) . . ?
Cl2A C6A Cl3A 100.1(8) . . ?

loop_
_geom_bond_atom_site_label_1
_geom_bond_atom_site_label_2
_geom_bond_distance
_geom_bond_site_symmetry_2
_geom_bond_publ_flag
Fe1 N5 1.7517(19) . ?
Fe1 N3 1.9962(16) . ?
Fe1 N2 2.0101(16) . ?
Fe1 N4 2.0109(16) . ?
Fe1 N1 2.0168(16) . ?
Fe1 N6 2.2851(19) . ?
N1 C(A1 1.376(2) . ?
N1 C(A2 1.377(2) . ?
N2 C(A3 1.377(3) . ?
N2 C(A4 1.381(2) . ?
N3 C(A5 1.376(2) . ?
N3 C(A6 1.379(3) . ?
N4 C(A8 1.376(2) . ?
N4 C(A7 1.377(3) . ?
C(A1 C(M4 1.397(3) . ?
C(A1 C(B1 1.445(3) . ?
C(A2 C(M1 1.404(3) . ?
C(A2 C(B2 1.442(3) . ?
C(A3 C(M1 1.395(3) . ?
C(A3 C(B3 1.441(3) . ?
C(A4 C(M2 1.395(3) . ?
C(A4 C(B4 1.441(3) . ?
C(A5 C(M2 1.394(3) . ?
C(A5 C(B5 1.437(3) . ?
C(A6 C(M3 1.402(3) . ?
C(A6 C(B6 1.447(3) . ?
C(A7 C(M3 1.390(3) . ?
C(A7 C(B7 1.450(3) . ?
C(A8 C(M4 1.398(3) . ?
C(A8 C(B8 1.447(3) . ?
C(B1 C(B2 1.355(3) . ?
C(B3 C(B4 1.350(3) . ?
C(B5 C(B6 1.359(3) . ?
C(B7 C(B8 1.354(3) . ?
C(M1 C11 1.501(3) . ?
C(M2 C21 1.503(3) . ?
C(M3 C31 1.500(3) . ?
C(M4 C41 1.502(3) . ?
C11 C12 1.388(3) . ?
C11 C16 1.391(3) . ?
C12 C13 1.404(3) . ?
C13 C14 1.382(3) . ?
C14 C15 1.391(4) . ?
C15 C16 1.392(3) . ?
C21 C22 1.387(3) . ?
C21 C26 1.393(3) . ?
C22 C23 1.397(3) . ?
C23 C24 1.382(4) . ?
C24 C25 1.395(4) . ?
C25 C26 1.394(3) . ?
C31 C36 1.393(3) . ?
C31 C32 1.397(3) . ?
C32 C33 1.404(3) . ?
C33 C34 1.366(5) . ?
C34 C35 1.383(5) . ?
C35 C36 1.402(3) . ?
C41 C46 1.395(3) . ?
C41 C42 1.400(3) . ?
C42 C43 1.392(3) . ?
C43 C44 1.387(3) . ?
C44 C45 1.395(3) . ?
C45 C46 1.400(3) . ?
N5 O1 1.171(2) . ?
N6 C4 1.488(3) . ?
N6 C1 1.495(3) . ?
C1 C2 1.517(3) . ?
C2 N7 1.516(3) . ?
C3 C4 1.519(3) . ?
C3 N7 1.538(3) . ?
N7 C5 1.521(4) . ?
Cl1 C6 1.743(4) . ?
Cl2 C6 1.736(4) . ?
Cl3 C6 1.745(4) . ?
Cl1A C6A 1.516(17) . ?
Cl2A C6A 1.830(13) . ?
Cl3A C6A 1.843(14) . ?
